data_1575916
loop_
_publ_author_name
'Mang, Andr&#xe9;'
'Beltako, Katawoura'
'Kadriu, Besa'
'Linseis, Michael'
'Pauly, Fabian'
'Winter, Rainer F.'

_publ_section_title
;
 Break-junction studies on paddle-wheel complexes with four lateral anchor
 groups: small influence of metal-metal bond order.
;
_journal_issue 41
_journal_name_full Nanoscale
_journal_page_first 24226
_journal_page_last 24240
_journal_paper_doi 10.1039/d5nr01695a
_journal_volume 17
_journal_year 2025
_chemical_formula_moiety 'C80 H68 N8 Rh2 S4, 2(C H2 Cl2)'
_chemical_formula_sum 'C82.5 H73 Cl5 N8 Rh2 S4'
_chemical_formula_weight 1687.79
_space_group_crystal_system tetragonal
_space_group_IT_number 79
_space_group_name_Hall 'I 4'
_space_group_name_H-M_alt 'I 4'
_atom_sites_solution_hydrogens geom
_atom_sites_solution_primary dual
_audit_creation_date 2023-09-19
_audit_creation_method
;
Olex2 1.5
(compiled 2022.04.07 svn.rca3783a0 for OlexSys, GUI svn.r6498)
;
_audit_update_record
;
2025-04-01 deposited with the CCDC.	2025-09-17 downloaded from the CCDC.
;
_cell_angle_alpha 90
_cell_angle_beta 90
_cell_angle_gamma 90
_cell_formula_units_Z 2
_cell_length_a 14.9626(4)
_cell_length_b 14.9626(4)
_cell_length_c 17.4634(6)
_cell_measurement_reflns_used 19538
_cell_measurement_temperature 100
_cell_measurement_theta_max 27.24
_cell_measurement_theta_min 1.92
_cell_volume 3909.7(2)
_computing_cell_refinement
;
X-Area Recipe 1.33.0.0 (STOE, 2015)
;
_computing_data_collection
;
X-Area WinXpose 2.0.22.0 (STOE, 2016)
;
_computing_data_reduction
;
X-Area Integrate 1.74.2.0 (STOE, 2018)
X-Area LANA 1.75.3.0 (STOE, 2018)
;
_computing_molecular_graphics 'Olex2 1.5 (Dolomanov et al., 2009)'
_computing_publication_material
;
STOE & Cie GmbH, X-Area, software package for collecting single-crystal or
multi-domain crystal data on STOE area-detector diffractometers, for image 
processing, for the correction and scaling of reflection intensities and 
for outlier rejection, version 1.86, Darmstadt 2018
;
_computing_structure_refinement 'SHELXL 2019/2 (Sheldrick, 2015)'
_computing_structure_solution 'SHELXT 2018/2 (Sheldrick, 2018)'
_diffrn_ambient_temperature 100
_diffrn_detector 'image plate (34 cm diameter)'
_diffrn_detector_area_resol_mean 6.67
_diffrn_detector_type 'STOE Imaging Plate'
_diffrn_measured_fraction_theta_full 0.999
_diffrn_measured_fraction_theta_max 0.996
_diffrn_measurement_details
;
 182 frames, detector distance = 120 mm
;
_diffrn_measurement_device '2-circle diffractometer'
_diffrn_measurement_device_type 'STOE IPDS 2T'
_diffrn_measurement_method 'rotation method, \w scans'
_diffrn_radiation_collimation '0.5 mm diameter, monocapillary'
_diffrn_radiation_monochromator 'plane graphite'
_diffrn_radiation_polarisn_norm 0
_diffrn_radiation_probe x-ray
_diffrn_radiation_type 'Mo K\a'
_diffrn_radiation_wavelength 0.71073
_diffrn_reflns_av_R_equivalents 0.0296
_diffrn_reflns_av_unetI/netI 0.0288
_diffrn_reflns_Laue_measured_fraction_full 0.999
_diffrn_reflns_Laue_measured_fraction_max 0.996
_diffrn_reflns_limit_h_max 18
_diffrn_reflns_limit_h_min -18
_diffrn_reflns_limit_k_max 17
_diffrn_reflns_limit_k_min -18
_diffrn_reflns_limit_l_max 22
_diffrn_reflns_limit_l_min -21
_diffrn_reflns_number 10996
_diffrn_reflns_point_group_measured_fraction_full 0.996
_diffrn_reflns_point_group_measured_fraction_max 0.991
_diffrn_reflns_theta_full 25.242
_diffrn_reflns_theta_max 26.768
_diffrn_reflns_theta_min 2.332
_diffrn_source 'Sealed Mo X-ray tube, 12 x 0.4 mm long-fine focus'
_diffrn_source_current 40
_diffrn_source_power 2.000
_diffrn_source_voltage 50
_exptl_absorpt_coefficient_mu 0.749
_exptl_absorpt_correction_T_max 0.8672
_exptl_absorpt_correction_T_min 0.3138
_exptl_absorpt_correction_type multi-scan
_exptl_absorpt_process_details
;
STOE LANA, absorption correction by scaling of reflection intensities.
J. Koziskova, F. Hahn, J. Richter, J. Kozisek, "Comparison of different
absorption corrections on the model structure of tetrakis(\m~2~-acetato)-
diaqua-di-copper(II)", Acta Chimica Slovaca, vol. 9, no. 2, 2016, pp. 136 - 140.
Afterwards a spherical absorption correction was performed within STOE LANA.
;
_exptl_crystal_colour brown
_exptl_crystal_colour_primary brown
_exptl_crystal_density_diffrn 1.434
_exptl_crystal_density_method 'not measured'
_exptl_crystal_description prism
_exptl_crystal_F_000 1726
_exptl_crystal_size_max 0.35
_exptl_crystal_size_mid 0.233
_exptl_crystal_size_min 0.1
_refine_diff_density_max 1.553
_refine_diff_density_min -1.179
_refine_diff_density_rms 0.103
_refine_ls_abs_structure_details
;
 Flack x determined using 1719 quotients [(I+)-(I-)]/[(I+)+(I-)]
 (Parsons, Flack and Wagner, Acta Cryst. B69 (2013) 249-259).
;
_refine_ls_abs_structure_Flack 0.48(3)
_refine_ls_extinction_method none
_refine_ls_goodness_of_fit_ref 1.087
_refine_ls_hydrogen_treatment constr
_refine_ls_matrix_type full
_refine_ls_number_parameters 256
_refine_ls_number_reflns 4138
_refine_ls_number_restraints 27
_refine_ls_restrained_S_all 1.087
_refine_ls_R_factor_all 0.0544
_refine_ls_R_factor_gt 0.0486
_refine_ls_shift/su_max 0.000
_refine_ls_shift/su_mean 0.000
_refine_ls_structure_factor_coef Fsqd
_refine_ls_weighting_details 'w=1/[\s^2^(Fo^2^)+(0.0737P)^2^+16.1711P] where P=(Fo^2^+2Fc^2^)/3'
_refine_ls_weighting_scheme calc
_refine_ls_wR_factor_gt 0.1235
_refine_ls_wR_factor_ref 0.1370
_reflns_Friedel_coverage 0.925
_reflns_Friedel_fraction_full 0.994
_reflns_Friedel_fraction_max 0.985
_reflns_number_gt 3845
_reflns_number_total 4138
_reflns_threshold_expression 'I > 2\s(I)'
_cod_data_source_file d5nr01695a2.cif
_cod_data_source_block am100
_cod_depositor_comments 'Adding full bibliography for 1575913--1575917.cif.'
_cod_original_formula_sum 'C82.50 H73 Cl5 N8 Rh2 S4'
_cod_database_code 1575916
_shelx_shelxl_version_number 2019/2
_shelx_space_group_comment
;
The symmetry employed for this shelxl refinement is uniquely defined
by the following loop, which should always be used as a source of
symmetry information in preference to the above space-group names.
They are only intended as comments.
;
_olex2_refinement_description
;
1. Fixed Uiso
 At 1.2 times of:
  All C(H) groups, All C(H,H) groups
 At 1.5 times of:
  All C(H,H,H) groups
2. Restrained distances
 Cl2-C22 \\sim Cl3-C22
 with sigma of 0.001
3. Uiso/Uaniso restraints and constraints
Uanis(Cl3) \\sim Ueq, Uanis(C22) \\sim Ueq, Uanis(Cl2) \\sim Ueq: with sigma of
0.01 and sigma for terminal atoms of 0.02
4. Rigid body (RIGU) restrains
 Cl2, C22
 with sigma for 1-2 distances of 0.001 and sigma for 1-3 distances of 0.001
 Cl2, Cl3, C22
 with sigma for 1-2 distances of 0.001 and sigma for 1-3 distances of 0.001
5. Others
 Fixed Sof: H21a(0.5) H21b(0.5) Cl2(0.125) Cl3(0.125) C22(0.125) H22a(0.125)
 H22b(0.125)
6.a Secondary CH2 refined with riding coordinates:
 C21(H21a,H21b), C22(H22a,H22b)
6.b Aromatic/amide H refined with riding coordinates:
 C1(H1), C2(H2), C3(H3), C5(H5), C6(H6), C9(H9), C10(H10), C12(H12), C13(H13),
 C16(H16), C17(H17), C18(H18), C19(H19), C20(H20)
6.c Idealised Me refined as rotating group:
 C14(H14a,H14b,H14c)
;
_olex2_submission_special_instructions 'No special instructions were received'

loop_
_space_group_symop_operation_xyz
'x, y, z'
'-x, -y, z'
'-y, x, z'
'y, -x, z'
'x+1/2, y+1/2, z+1/2'
'-x+1/2, -y+1/2, z+1/2'
'-y+1/2, x+1/2, z+1/2'
'y+1/2, -x+1/2, z+1/2'

loop_
_atom_site_label
_atom_site_type_symbol
_atom_site_fract_x
_atom_site_fract_y
_atom_site_fract_z
_atom_site_U_iso_or_equiv
_atom_site_adp_type
_atom_site_occupancy
_atom_site_site_symmetry_order
_atom_site_calc_flag
_atom_site_refinement_flags_posn
_atom_site_refinement_flags_adp
_atom_site_refinement_flags_occupancy
_atom_site_disorder_assembly
_atom_site_disorder_group
Rh1 Rh 0.500000 0.500000 0.60262(13) 0.0259(3) Uani 1 4 d S T P . .
Rh2 Rh 0.500000 0.500000 0.46550(13) 0.0267(3) Uani 1 4 d S T P . .
S1 S 0.6747(2) 1.05687(16) 0.5135(2) 0.0604(8) Uani 1 1 d . . . . .
N1 N 0.5302(4) 0.6332(4) 0.5989(5) 0.0290(13) Uani 1 1 d . . . . .
N2 N 0.5621(4) 0.6213(4) 0.4699(5) 0.0319(14) Uani 1 1 d . . . . .
C1 C 0.4351(7) 0.7746(7) 0.7895(6) 0.049(2) Uani 1 1 d . . . . .
H1 H 0.412352 0.803945 0.832200 0.059 Uiso 1 1 calc R U . . .
C2 C 0.3991(6) 0.7906(6) 0.7168(6) 0.048(2) Uani 1 1 d . . . . .
H2 H 0.352337 0.831021 0.711206 0.058 Uiso 1 1 calc R U . . .
C3 C 0.4328(6) 0.7464(6) 0.6528(5) 0.0376(17) Uani 1 1 d . . . . .
H3 H 0.408641 0.757562 0.604714 0.045 Uiso 1 1 calc R U . . .
C4 C 0.5021(5) 0.6861(5) 0.6607(5) 0.0323(16) Uani 1 1 d . . . . .
C5 C 0.5388(6) 0.6709(6) 0.7337(5) 0.0371(17) Uani 1 1 d . . . . .
H5 H 0.586154 0.631270 0.739817 0.045 Uiso 1 1 calc R U . . .
C6 C 0.5037(7) 0.7158(7) 0.7968(5) 0.047(2) Uani 1 1 d . . . . .
H6 H 0.527782 0.705159 0.845072 0.056 Uiso 1 1 calc R U . . .
C7 C 0.5603(4) 0.6697(4) 0.5339(7) 0.0318(12) Uani 1 1 d . . . . .
C8 C 0.5901(4) 0.7653(4) 0.5312(7) 0.0323(13) Uani 1 1 d . . . . .
C9 C 0.6510(6) 0.7974(6) 0.5851(5) 0.0384(18) Uani 1 1 d . . . . .
H9 H 0.673201 0.759838 0.623098 0.046 Uiso 1 1 calc R U . . .
C10 C 0.6782(6) 0.8860(6) 0.5814(5) 0.0421(19) Uani 1 1 d . . . . .
H10 H 0.718364 0.907965 0.617406 0.050 Uiso 1 1 calc R U . . .
C11 C 0.6460(6) 0.9420(5) 0.5244(7) 0.044(2) Uani 1 1 d . . . . .
C12 C 0.5849(6) 0.9100(5) 0.4709(6) 0.0418(18) Uani 1 1 d . . . . .
H12 H 0.562819 0.947379 0.432804 0.050 Uiso 1 1 calc R U . . .
C13 C 0.5578(5) 0.8226(5) 0.4751(5) 0.0378(17) Uani 1 1 d . . . . .
H13 H 0.516887 0.801185 0.439525 0.045 Uiso 1 1 calc R U . . .
C14 C 0.7566(12) 1.0692(9) 0.5813(8) 0.089(5) Uani 1 1 d . . . . .
H14A H 0.805310 1.029592 0.569881 0.133 Uiso 1 1 calc R U . . .
H14B H 0.732775 1.055045 0.630877 0.133 Uiso 1 1 calc R U . . .
H14C H 0.777639 1.129795 0.581087 0.133 Uiso 1 1 calc R U . . .
C15 C 0.6201(6) 0.6443(5) 0.4080(5) 0.0350(17) Uani 1 1 d . . . . .
C16 C 0.7107(6) 0.6577(6) 0.4212(6) 0.0414(19) Uani 1 1 d . . . . .
H16 H 0.733309 0.655121 0.470783 0.050 Uiso 1 1 calc R U . . .
C17 C 0.7679(6) 0.6750(6) 0.3593(6) 0.047(2) Uani 1 1 d . . . . .
H17 H 0.828275 0.685624 0.367937 0.056 Uiso 1 1 calc R U . . .
C18 C 0.7355(7) 0.6763(7) 0.2871(6) 0.052(2) Uani 1 1 d . . . . .
H18 H 0.773843 0.686906 0.246167 0.062 Uiso 1 1 calc R U . . .
C19 C 0.6463(8) 0.6620(7) 0.2740(6) 0.056(3) Uani 1 1 d . . . . .
H19 H 0.624986 0.661878 0.223996 0.067 Uiso 1 1 calc R U . . .
C20 C 0.5874(8) 0.6478(6) 0.3338(5) 0.044(2) Uani 1 1 d . . . . .
H20 H 0.526607 0.640772 0.324411 0.053 Uiso 1 1 calc R U . . .
Cl1 Cl 0.59389(19) 0.97571(18) 0.7619(2) 0.0590(6) Uani 1 1 d . . . . .
C21 C 0.500000 1.000000 0.7052(9) 0.055(3) Uani 1 2 d S T P . .
H21A H 0.513134 1.050772 0.672538 0.066 Uiso 0.5 1 calc R U P . .
H21B H 0.486865 0.949227 0.672540 0.066 Uiso 0.5 1 calc R U P . .
Cl2 Cl 0.4320(14) 0.5892(17) 0.9520(11) 0.060(5) Uani 0.125 1 d D U P A -1
Cl3 Cl 0.545(3) 0.456(3) 0.9690(17) 0.107(10) Uani 0.125 1 d D U P A -1
C22 C 0.494(3) 0.517(2) 0.905(3) 0.068(16) Uani 0.125 1 d D U P A -1
H22A H 0.456339 0.480161 0.872165 0.081 Uiso 0.125 1 calc R U P A -1
H22B H 0.536684 0.548231 0.872896 0.081 Uiso 0.125 1 calc R U P A -1

loop_
_atom_site_aniso_label
_atom_site_aniso_U_11
_atom_site_aniso_U_22
_atom_site_aniso_U_33
_atom_site_aniso_U_23
_atom_site_aniso_U_13
_atom_site_aniso_U_12
Rh1 0.0281(4) 0.0281(4) 0.0216(6) 0.000 0.000 0.000
Rh2 0.0295(4) 0.0295(4) 0.0213(6) 0.000 0.000 0.000
S1 0.0786(17) 0.0343(11) 0.068(2) 0.0046(10) -0.0069(12) -0.0116(11)
N1 0.032(3) 0.029(3) 0.026(3) -0.001(3) -0.004(3) 0.000(2)
N2 0.037(3) 0.031(3) 0.028(3) 0.000(3) 0.006(3) -0.003(3)
C1 0.058(6) 0.048(5) 0.042(5) -0.021(4) 0.013(4) -0.007(4)
C2 0.044(5) 0.038(5) 0.064(6) -0.012(4) 0.012(4) 0.001(4)
C3 0.040(4) 0.038(4) 0.035(4) 0.001(3) 0.002(3) -0.002(3)
C4 0.036(4) 0.034(4) 0.027(4) -0.006(3) 0.002(3) -0.007(3)
C5 0.040(4) 0.040(4) 0.032(4) -0.004(3) -0.002(3) -0.001(3)
C6 0.063(6) 0.051(5) 0.026(4) -0.011(4) 0.002(4) -0.010(4)
C7 0.030(3) 0.030(3) 0.035(3) 0.000(5) 0.003(5) 0.001(2)
C8 0.031(3) 0.030(3) 0.035(3) -0.001(5) 0.003(5) -0.003(2)
C9 0.041(4) 0.035(4) 0.040(4) 0.002(3) 0.002(3) 0.000(3)
C10 0.049(5) 0.038(4) 0.039(5) -0.005(3) 0.005(3) -0.009(4)
C11 0.047(4) 0.025(3) 0.059(6) 0.001(4) 0.006(5) -0.004(3)
C12 0.045(4) 0.033(4) 0.047(5) 0.005(4) 0.007(4) 0.001(3)
C13 0.034(4) 0.034(4) 0.045(5) 0.004(3) 0.004(3) 0.000(3)
C14 0.127(13) 0.057(7) 0.082(10) 0.004(6) -0.012(8) -0.018(8)
C15 0.040(4) 0.028(4) 0.037(4) 0.003(3) 0.001(3) 0.000(3)
C16 0.039(4) 0.038(4) 0.048(5) 0.003(4) 0.007(4) 0.002(3)
C17 0.039(4) 0.043(5) 0.058(6) 0.005(4) 0.015(4) 0.002(4)
C18 0.064(6) 0.052(5) 0.040(5) 0.014(4) 0.020(4) 0.003(4)
C19 0.069(7) 0.065(6) 0.034(5) 0.013(4) 0.005(4) 0.000(5)
C20 0.060(6) 0.052(5) 0.020(4) 0.006(3) 0.005(4) -0.003(4)
Cl1 0.0606(15) 0.0532(14) 0.0631(16) -0.0005(11) -0.0035(12) 0.0080(11)
C21 0.060(9) 0.056(8) 0.048(8) 0.000 0.000 -0.003(7)
Cl2 0.052(9) 0.084(11) 0.043(9) -0.003(7) 0.013(7) -0.033(9)
Cl3 0.117(16) 0.132(17) 0.073(12) 0.004(12) 0.015(12) 0.019(13)
C22 0.062(18) 0.085(19) 0.057(18) -0.011(11) 0.024(10) -0.020(12)

loop_
_atom_type_symbol
_atom_type_description
_atom_type_scat_dispersion_real
_atom_type_scat_dispersion_imag
_atom_type_scat_source
C C 0.0033 0.0016 'International Tables Vol C Tables 4.2.6.8 and 6.1.1.4'
H H 0.0000 0.0000 'International Tables Vol C Tables 4.2.6.8 and 6.1.1.4'
Cl Cl 0.1484 0.1585 'International Tables Vol C Tables 4.2.6.8 and 6.1.1.4'
N N 0.0061 0.0033 'International Tables Vol C Tables 4.2.6.8 and 6.1.1.4'
Rh Rh -1.1178 0.9187 'International Tables Vol C Tables 4.2.6.8 and 6.1.1.4'
S S 0.1246 0.1234 'International Tables Vol C Tables 4.2.6.8 and 6.1.1.4'

loop_
_exptl_crystal_face_index_h
_exptl_crystal_face_index_k
_exptl_crystal_face_index_l
_exptl_crystal_face_perp_dist
-3 -2 2 0.0500
4 1 -4 0.0940
5 8 -1 0.1180
-1 -4 -3 0.1090
1 4 3 0.1770
6 1 8 0.1490
-5 1 -6 0.1440
3 -6 2 0.2240

loop_
_geom_angle_atom_site_label_1
_geom_angle_atom_site_label_2
_geom_angle_atom_site_label_3
_geom_angle
_geom_angle_site_symmetry_1
_geom_angle_site_symmetry_3
_geom_angle_publ_flag
N1 Rh1 Rh2 88.2(2) . . ?
N1 Rh1 Rh2 88.2(2) 2_665 . ?
N1 Rh1 Rh2 88.2(2) 3_655 . ?
N1 Rh1 Rh2 88.2(2) 4_565 . ?
N1 Rh1 N1 89.944(16) 2_665 3_655 ?
N1 Rh1 N1 176.4(4) 3_655 4_565 ?
N1 Rh1 N1 176.4(4) . 2_665 ?
N1 Rh1 N1 89.943(16) . 4_565 ?
N1 Rh1 N1 89.944(15) 2_665 4_565 ?
N1 Rh1 N1 89.944(15) . 3_655 ?
N2 Rh2 Rh1 87.8(2) 2_665 . ?
N2 Rh2 Rh1 87.8(2) 4_565 . ?
N2 Rh2 Rh1 87.8(2) . . ?
N2 Rh2 Rh1 87.8(2) 3_655 . ?
N2 Rh2 N2 175.7(5) 4_565 3_655 ?
N2 Rh2 N2 175.7(5) . 2_665 ?
N2 Rh2 N2 89.919(19) . 4_565 ?
N2 Rh2 N2 89.919(19) 2_665 3_655 ?
N2 Rh2 N2 89.918(18) . 3_655 ?
N2 Rh2 N2 89.919(18) 2_665 4_565 ?
C14 S1 C11 101.6(6) . . ?
C4 N1 Rh1 117.4(6) . . ?
C7 N1 Rh1 119.9(6) . . ?
C7 N1 C4 121.5(6) . . ?
C7 N2 Rh2 120.4(6) . . ?
C7 N2 C15 121.1(6) . . ?
C15 N2 Rh2 117.6(6) . . ?
C2 C1 H1 120.4 . . ?
C6 C1 H1 120.4 . . ?
C6 C1 C2 119.2(8) . . ?
C1 C2 H2 119.8 . . ?
C3 C2 C1 120.5(9) . . ?
C3 C2 H2 119.8 . . ?
C2 C3 H3 119.9 . . ?
C4 C3 C2 120.1(9) . . ?
C4 C3 H3 119.9 . . ?
N1 C4 C5 119.2(8) . . ?
C3 C4 N1 121.2(7) . . ?
C3 C4 C5 119.3(7) . . ?
C4 C5 H5 120.3 . . ?
C6 C5 C4 119.5(9) . . ?
C6 C5 H5 120.3 . . ?
C1 C6 C5 121.5(9) . . ?
C1 C6 H6 119.3 . . ?
C5 C6 H6 119.3 . . ?
N1 C7 C8 121.1(9) . . ?
N2 C7 N1 119.8(6) . . ?
N2 C7 C8 119.1(9) . . ?
C9 C8 C7 120.1(8) . . ?
C13 C8 C7 120.6(8) . . ?
C13 C8 C9 119.4(7) . . ?
C8 C9 H9 120.4 . . ?
C10 C9 C8 119.2(8) . . ?
C10 C9 H9 120.4 . . ?
C9 C10 H10 119.7 . . ?
C11 C10 C9 120.6(8) . . ?
C11 C10 H10 119.7 . . ?
C10 C11 S1 125.2(8) . . ?
C10 C11 C12 120.1(7) . . ?
C12 C11 S1 114.7(7) . . ?
C11 C12 H12 120.5 . . ?
C13 C12 C11 119.1(8) . . ?
C13 C12 H12 120.5 . . ?
C8 C13 H13 119.2 . . ?
C12 C13 C8 121.6(8) . . ?
C12 C13 H13 119.2 . . ?
S1 C14 H14A 109.5 . . ?
S1 C14 H14B 109.5 . . ?
S1 C14 H14C 109.5 . . ?
H14A C14 H14B 109.5 . . ?
H14A C14 H14C 109.5 . . ?
H14B C14 H14C 109.5 . . ?
C16 C15 N2 120.1(8) . . ?
C20 C15 N2 120.1(8) . . ?
C20 C15 C16 119.6(8) . . ?
C15 C16 H16 120.2 . . ?
C15 C16 C17 119.6(9) . . ?
C17 C16 H16 120.2 . . ?
C16 C17 H17 119.9 . . ?
C18 C17 C16 120.2(9) . . ?
C18 C17 H17 119.9 . . ?
C17 C18 H18 119.9 . . ?
C17 C18 C19 120.2(9) . . ?
C19 C18 H18 119.9 . . ?
C18 C19 H19 119.4 . . ?
C18 C19 C20 121.2(10) . . ?
C20 C19 H19 119.4 . . ?
C15 C20 H20 120.4 . . ?
C19 C20 C15 119.1(10) . . ?
C19 C20 H20 120.4 . . ?
Cl1 C21 Cl1 111.4(8) 2_675 . ?
Cl1 C21 H21A 109.4 . . ?
Cl1 C21 H21A 109.4 2_675 . ?
Cl1 C21 H21B 109.4 2_675 . ?
Cl1 C21 H21B 109.4 . . ?
H21A C21 H21B 108.0 . . ?
Cl2 C22 H22A 110.4 . . ?
Cl2 C22 H22B 110.4 . . ?
Cl3 C22 Cl2 107(4) . . ?
Cl3 C22 H22A 110.4 . . ?
Cl3 C22 H22B 110.4 . . ?
H22A C22 H22B 108.6 . . ?

loop_
_geom_bond_atom_site_label_1
_geom_bond_atom_site_label_2
_geom_bond_distance
_geom_bond_site_symmetry_2
_geom_bond_publ_flag
Rh1 Rh2 2.3946(12) . ?
Rh1 N1 2.045(6) . ?
Rh1 N1 2.045(6) 4_565 ?
Rh1 N1 2.045(6) 3_655 ?
Rh1 N1 2.045(6) 2_665 ?
Rh2 N2 2.041(6) . ?
Rh2 N2 2.041(6) 2_665 ?
Rh2 N2 2.041(6) 4_565 ?
Rh2 N2 2.041(6) 3_655 ?
S1 C11 1.782(8) . ?
S1 C14 1.714(15) . ?
N1 C4 1.403(11) . ?
N1 C7 1.338(13) . ?
N2 C7 1.332(13) . ?
N2 C15 1.428(11) . ?
C1 H1 0.9300 . ?
C1 C2 1.399(15) . ?
C1 C6 1.359(15) . ?
C2 H2 0.9300 . ?
C2 C3 1.393(12) . ?
C3 H3 0.9300 . ?
C3 C4 1.381(12) . ?
C4 C5 1.407(12) . ?
C5 H5 0.9300 . ?
C5 C6 1.393(12) . ?
C6 H6 0.9300 . ?
C7 C8 1.499(8) . ?
C8 C9 1.396(12) . ?
C8 C13 1.389(13) . ?
C9 H9 0.9300 . ?
C9 C10 1.388(12) . ?
C10 H10 0.9300 . ?
C10 C11 1.387(14) . ?
C11 C12 1.393(14) . ?
C12 H12 0.9300 . ?
C12 C13 1.371(11) . ?
C13 H13 0.9300 . ?
C14 H14A 0.9600 . ?
C14 H14B 0.9600 . ?
C14 H14C 0.9600 . ?
C15 C16 1.389(12) . ?
C15 C20 1.386(12) . ?
C16 H16 0.9300 . ?
C16 C17 1.404(12) . ?
C17 H17 0.9300 . ?
C17 C18 1.350(15) . ?
C18 H18 0.9300 . ?
C18 C19 1.371(16) . ?
C19 H19 0.9300 . ?
C19 C20 1.383(13) . ?
C20 H20 0.9300 . ?
Cl1 C21 1.757(9) . ?
C21 H21A 0.9700 . ?
C21 H21B 0.9700 . ?
Cl2 C22 1.64(4) . ?
Cl3 C22 1.64(4) . ?
C22 H22A 0.9700 . ?
C22 H22B 0.9700 . ?

loop_
_geom_torsion_atom_site_label_1
_geom_torsion_atom_site_label_2
_geom_torsion_atom_site_label_3
_geom_torsion_atom_site_label_4
_geom_torsion
_geom_torsion_site_symmetry_1
_geom_torsion_site_symmetry_2
_geom_torsion_site_symmetry_3
_geom_torsion_site_symmetry_4
_geom_torsion_publ_flag
Rh1 N1 C4 C3 -108.1(8) . . . . ?
Rh1 N1 C4 C5 65.2(8) . . . . ?
Rh1 N1 C7 N2 6.7(9) . . . . ?
Rh1 N1 C7 C8 -175.0(5) . . . . ?
Rh2 N2 C7 N1 10.6(10) . . . . ?
Rh2 N2 C7 C8 -167.8(5) . . . . ?
Rh2 N2 C15 C16 -116.8(7) . . . . ?
Rh2 N2 C15 C20 59.0(9) . . . . ?
S1 C11 C12 C13 -179.2(7) . . . . ?
N1 C4 C5 C6 -172.4(8) . . . . ?
N1 C7 C8 C9 50.7(10) . . . . ?
N1 C7 C8 C13 -129.7(9) . . . . ?
N2 C7 C8 C9 -131.0(9) . . . . ?
N2 C7 C8 C13 48.6(10) . . . . ?
N2 C15 C16 C17 176.2(8) . . . . ?
N2 C15 C20 C19 -174.0(8) . . . . ?
C1 C2 C3 C4 0.2(13) . . . . ?
C2 C1 C6 C5 -0.1(15) . . . . ?
C2 C3 C4 N1 172.4(8) . . . . ?
C2 C3 C4 C5 -0.9(12) . . . . ?
C3 C4 C5 C6 1.1(12) . . . . ?
C4 N1 C7 N2 -160.8(7) . . . . ?
C4 N1 C7 C8 17.6(10) . . . . ?
C4 C5 C6 C1 -0.6(14) . . . . ?
C6 C1 C2 C3 0.3(15) . . . . ?
C7 N1 C4 C3 59.6(10) . . . . ?
C7 N1 C4 C5 -127.0(8) . . . . ?
C7 N2 C15 C16 51.9(11) . . . . ?
C7 N2 C15 C20 -132.2(9) . . . . ?
C7 C8 C9 C10 179.6(8) . . . . ?
C7 C8 C13 C12 -179.1(8) . . . . ?
C8 C9 C10 C11 -0.6(13) . . . . ?
C9 C8 C13 C12 0.5(13) . . . . ?
C9 C10 C11 S1 179.5(7) . . . . ?
C9 C10 C11 C12 0.9(14) . . . . ?
C10 C11 C12 C13 -0.5(14) . . . . ?
C11 C12 C13 C8 -0.2(13) . . . . ?
C13 C8 C9 C10 0.0(13) . . . . ?
C14 S1 C11 C10 6.8(11) . . . . ?
C14 S1 C11 C12 -174.5(9) . . . . ?
C15 N2 C7 N1 -157.9(7) . . . . ?
C15 N2 C7 C8 23.7(10) . . . . ?
C15 C16 C17 C18 -1.8(14) . . . . ?
C16 C15 C20 C19 1.9(14) . . . . ?
C16 C17 C18 C19 1.0(15) . . . . ?
C17 C18 C19 C20 1.3(16) . . . . ?
C18 C19 C20 C15 -2.7(16) . . . . ?
C20 C15 C16 C17 0.3(12) . . . . ?
